data_4343493
loop_
_publ_author_name
'Barnett, Brandon R.'
'Labios, Liezel A.'
'Moore, Curtis E.'
'England, Jason'
'Rheingold, Arnold L.'
'Wieghardt, Karl'
'Figueroa, Joshua S.'

_publ_section_title
;
 Solution Dynamics of Redox Noninnocent Nitrosoarene Ligands: Mapping the
 Electronic Criteria for the Formation of Persistent Metal-Coordinated
 Nitroxide Radicals.
;
_journal_issue 14
_journal_name_full 'Inorganic chemistry'
_journal_page_first 7110
_journal_page_last 7121
_journal_paper_doi 10.1021/acs.inorgchem.5b01252
_journal_volume 54
_journal_year 2015
_chemical_formula_moiety 'C68 H78 Br N3 O Pd'
_chemical_formula_sum 'C68 H78 Br N3 O Pd'
_chemical_formula_weight 1139.64
_chemical_name_common Pd(h2-N,O-m-BrC6H4NO)(CNArDipp2)2
_space_group_crystal_system monoclinic
_space_group_IT_number 14
_space_group_name_Hall '-P 2ybc'
_space_group_name_H-M_alt 'P 1 21/c 1'
_symmetry_space_group_name_Hall '-P 2ybc'
_symmetry_space_group_name_H-M 'P 1 21/c 1'
_atom_sites_solution_hydrogens mixed
_audit_creation_date 2015-04-01
_audit_creation_method
;
Olex2 1.2-beta
(compiled 2015.01.26 svn.r3150 for OlexSys, GUI svn.r4998)
;
_cell_angle_alpha 90
_cell_angle_beta 102.2680(10)
_cell_angle_gamma 90
_cell_formula_units_Z 4
_cell_length_a 25.8348(8)
_cell_length_b 11.8191(3)
_cell_length_c 20.1027(5)
_cell_measurement_reflns_used 9876
_cell_measurement_temperature 100(2)
_cell_measurement_theta_max 25.31
_cell_measurement_theta_min 2.34
_cell_volume 5998.1(3)
_computing_cell_refinement 'SAINT v8.34A (Bruker, 2013)'
_computing_data_collection 'APEX2 v2013.6-2 (Bruker, 2013)'
_computing_data_reduction 'SAINT v8.34A (Bruker, 2013)'
_computing_molecular_graphics 'Olex2 (Dolomanov et al., 2009)'
_computing_publication_material 'Olex2 (Dolomanov et al., 2009)'
_computing_structure_refinement 'ShelXL (Sheldrick, 2008)'
_computing_structure_solution 'ShelXT (Sheldrick, 2008)'
_diffrn_ambient_temperature 100.0
_diffrn_detector 'Bruker APEX-II CCD'
_diffrn_detector_area_resol_mean 7.9
_diffrn_detector_type 'CCD Area Detector'
_diffrn_measured_fraction_theta_full 0.999
_diffrn_measured_fraction_theta_max 0.996
_diffrn_measurement_device 'Kappa Four-Circle Diffractometer'
_diffrn_measurement_device_type 'Bruker APEX II CCD'
_diffrn_measurement_method '\w and \f scans'
_diffrn_radiation_monochromator 'Double Bounce Multilayer Mirrors'
_diffrn_radiation_probe x-ray
_diffrn_radiation_type MoK\a
_diffrn_radiation_wavelength 0.71073
_diffrn_reflns_av_R_equivalents 0.0400
_diffrn_reflns_av_unetI/netI 0.0400
_diffrn_reflns_laue_measured_fraction_full 0.999
_diffrn_reflns_laue_measured_fraction_max 0.996
_diffrn_reflns_limit_h_max 31
_diffrn_reflns_limit_h_min -31
_diffrn_reflns_limit_k_max 12
_diffrn_reflns_limit_k_min -14
_diffrn_reflns_limit_l_max 24
_diffrn_reflns_limit_l_min -18
_diffrn_reflns_number 43306
_diffrn_reflns_point_group_measured_fraction_full 0.999
_diffrn_reflns_point_group_measured_fraction_max 0.996
_diffrn_reflns_theta_full 25.000
_diffrn_reflns_theta_max 25.395
_diffrn_reflns_theta_min 1.903
_diffrn_source 'fine-focus sealed tube'
_diffrn_source_type 'Bruker TXS'
_diffrn_standards_number 0
_exptl_absorpt_coefficient_mu 1.019
_exptl_absorpt_correction_T_max 0.8145
_exptl_absorpt_correction_T_min 0.7168
_exptl_absorpt_correction_type multi-scan
_exptl_absorpt_process_details SADABS
_exptl_crystal_colour red
_exptl_crystal_density_diffrn 1.262
_exptl_crystal_density_meas ?
_exptl_crystal_description block
_exptl_crystal_F_000 2384
_exptl_crystal_size_max 0.35
_exptl_crystal_size_mid 0.25
_exptl_crystal_size_min 0.21
_refine_diff_density_max 1.254
_refine_diff_density_min -1.565
_refine_diff_density_rms 0.084
_refine_ls_extinction_method none
_refine_ls_goodness_of_fit_ref 1.061
_refine_ls_hydrogen_treatment mixed
_refine_ls_matrix_type full
_refine_ls_number_parameters 699
_refine_ls_number_reflns 10989
_refine_ls_number_restraints 6
_refine_ls_restrained_S_all 1.061
_refine_ls_R_factor_all 0.0588
_refine_ls_R_factor_gt 0.0398
_refine_ls_shift/su_max 0.001
_refine_ls_shift/su_mean 0.000
_refine_ls_structure_factor_coef Fsqd
_refine_ls_weighting_details 'w=1/[\s^2^(Fo^2^)+(0.0538P)^2^+8.4200P] where P=(Fo^2^+2Fc^2^)/3'
_refine_ls_weighting_scheme calc
_refine_ls_wR_factor_gt 0.0989
_refine_ls_wR_factor_ref 0.1155
_reflns_Friedel_coverage 0.000
_reflns_number_gt 8609
_reflns_number_total 10989
_reflns_threshold_expression 'I > 2\s(I)'
_cod_data_source_file ic5b01252_si_002.cif
_cod_data_source_block jfig679
_cod_depositor_comments
;
The following automatic conversions were performed:

'_diffrn_radiation_probe' value 'X-ray' changed to 'x-ray' according
to
/usr/data/users/saulius/crontab/automatic-downloads/rss-feeds/ACS/lib/dictionaries/cif_core.dic
dictionary named 'cif_core.dic' version 2.4.2 from 2011-04-26.

'_exptl_crystal_density_meas' value 'not measured' was changed to '?'
- the value is perceived as not measured.

Automatic conversion script
Id: cif_fix_values 3271 2015-04-21 07:52:19Z andrius 

 Adding full bibliography for 4343481--4343500.cif.
;
_cod_database_code 4343493
_shelxl_version_number 2014/6
_shelx_space_group_comment
;
The symmetry employed for this shelxl refinement is uniquely defined
by the following loop, which should always be used as a source of
symmetry information in preference to the above space-group names.
They are only intended as comments.
;
_shelx_estimated_absorpt_t_max 0.814
_shelx_estimated_absorpt_t_min 0.717
_olex2_refinement_description
;
1. Fixed Uiso
 At 1.2 times of:
  All C(H) groups, All C(H,H) groups
 At 1.5 times of:
  All C(H,H,H) groups
2. Uiso/Uaniso restraints and constraints
C67 \\sim Br1B: within 1.7A with sigma of 0.04 and sigma for terminal atoms of
0.08
Uanis(C67) = Uanis(Br1B)
Uanis(C61) = Uanis(C61B)
Uanis(C62) = Uanis(C62B)
3. Others
 Sof(Br1B)=1-FVAR(1)
 Sof(Br1)=FVAR(1)
 Sof(H60A)=Sof(C61B)=Sof(H61D)=Sof(H61E)=Sof(H61F)=Sof(C62B)=Sof(H62D)=
 Sof(H62E)=Sof(H62F)=1-FVAR(2)
 Sof(H60)=Sof(C61)=Sof(H61A)=Sof(H61B)=Sof(H61C)=Sof(C62)=Sof(H62A)=Sof(H62B)=
 Sof(H62C)=FVAR(2)
4.a Ternary CH refined with riding coordinates:
 C21(H21), C24(H24), C27(H27), C30(H30), C51(H51), C54(H54), C57(H57), C60(H60)
4.b Aromatic/amide H refined with riding coordinates:
 C5(H5), C6(H6), C7(H7), C11(H11), C12(H12), C13(H13), C17(H17), C18(H18),
 C19(H19), C35(H35), C36(H36), C37(H37), C41(H41), C42(H42), C43(H43), C47(H47),
  C48(H48), C49(H49), C64(H64), C66(H66), C67(H67), C68(H68)
4.c Idealised Me refined as rotating group:
 C22(H22A,H22B,H22C), C23(H23A,H23B,H23C), C25(H25A,H25B,H25C), C26(H26A,H26B,
 H26C), C28(H28A,H28B,H28C), C29(H29A,H29B,H29C), C31(H31A,H31B,H31C), C32(H32A,
 H32B,H32C), C52(H52A,H52B,H52C), C53(H53A,H53B,H53C), C55(H55A,H55B,H55C),
 C56(H56A,H56B,H56C), C58(H58A,H58B,H58C), C59(H59A,H59B,H59C), C61(H61A,H61B,
 H61C), C62(H62A,H62B,H62C), C61B(H61D,H61E,H61F), C62B(H62D,H62E,H62F)
;
_olex2_submission_special_instructions 'No special instructions were received'

loop_
_space_group_symop_operation_xyz
'x, y, z'
'-x, y+1/2, -z+1/2'
'-x, -y, -z'
'x, -y-1/2, z-1/2'

loop_
_atom_site_label
_atom_site_type_symbol
_atom_site_fract_x
_atom_site_fract_y
_atom_site_fract_z
_atom_site_U_iso_or_equiv
_atom_site_adp_type
_atom_site_occupancy
_atom_site_site_symmetry_order
_atom_site_calc_flag
_atom_site_refinement_flags_posn
_atom_site_refinement_flags_adp
_atom_site_refinement_flags_occupancy
_atom_site_disorder_assembly
_atom_site_disorder_group
C1 C 0.20042(12) 0.5368(3) 0.22038(15) 0.0186(6) Uani 1 1 d . . . . .
C2 C 0.31503(12) 0.6187(3) 0.30779(17) 0.0248(7) Uani 1 1 d . . . . .
C3 C 0.10002(11) 0.5230(2) 0.20680(15) 0.0172(6) Uani 1 1 d . . . . .
C4 C 0.07620(12) 0.4226(3) 0.17799(15) 0.0196(7) Uani 1 1 d . . . . .
C5 C 0.02221(12) 0.4091(3) 0.17568(16) 0.0225(7) Uani 1 1 d . . . . .
H5 H 0.0050 0.3417 0.1569 0.027 Uiso 1 1 calc R . . . .
C6 C -0.00675(12) 0.4916(3) 0.20005(16) 0.0238(7) Uani 1 1 d . . . . .
H6 H -0.0437 0.4817 0.1967 0.029 Uiso 1 1 calc R . . . .
C7 C 0.01796(12) 0.5888(3) 0.22942(15) 0.0213(7) Uani 1 1 d . . . . .
H7 H -0.0023 0.6446 0.2465 0.026 Uiso 1 1 calc R . . . .
C8 C 0.07194(11) 0.6062(3) 0.23433(14) 0.0166(6) Uani 1 1 d . . . . .
C9 C 0.09881(11) 0.7060(3) 0.27220(15) 0.0177(6) Uani 1 1 d . . . . .
C10 C 0.11239(11) 0.8009(3) 0.23797(15) 0.0187(6) Uani 1 1 d . . . . .
C11 C 0.13635(12) 0.8923(3) 0.27628(16) 0.0214(7) Uani 1 1 d . . . . .
H11 H 0.1466 0.9565 0.2537 0.026 Uiso 1 1 calc R . . . .
C12 C 0.14558(12) 0.8913(3) 0.34670(16) 0.0237(7) Uani 1 1 d . . . . .
H12 H 0.1616 0.9547 0.3721 0.028 Uiso 1 1 calc R . . . .
C13 C 0.13138(12) 0.7977(3) 0.37985(16) 0.0259(7) Uani 1 1 d . . . . .
H13 H 0.1370 0.7983 0.4281 0.031 Uiso 1 1 calc R . . . .
C14 C 0.10904(12) 0.7028(3) 0.34426(16) 0.0222(7) Uani 1 1 d . . . . .
C15 C 0.10595(12) 0.3289(3) 0.15189(17) 0.0228(7) Uani 1 1 d . . . . .
C16 C 0.14150(13) 0.2612(3) 0.19832(18) 0.0249(7) Uani 1 1 d . . . . .
C17 C 0.16472(14) 0.1691(3) 0.1719(2) 0.0326(8) Uani 1 1 d . . . . .
H17 H 0.1895 0.1230 0.2018 0.039 Uiso 1 1 calc R . . . .
C18 C 0.15219(15) 0.1444(3) 0.1032(2) 0.0362(9) Uani 1 1 d . . . . .
H18 H 0.1677 0.0801 0.0868 0.043 Uiso 1 1 calc R . . . .
C19 C 0.11776(15) 0.2110(3) 0.05828(19) 0.0340(8) Uani 1 1 d . . . . .
H19 H 0.1098 0.1926 0.0112 0.041 Uiso 1 1 calc R . . . .
C20 C 0.09427(13) 0.3061(3) 0.08150(17) 0.0258(7) Uani 1 1 d . . . . .
C21 C 0.06008(14) 0.3851(3) 0.03001(17) 0.0300(8) Uani 1 1 d . . . . .
H21 H 0.0341 0.4214 0.0537 0.036 Uiso 1 1 calc R . . . .
C22 C 0.09389(18) 0.4796(4) 0.0103(3) 0.0596(14) Uani 1 1 d . . . . .
H22A H 0.1121 0.5194 0.0514 0.089 Uiso 1 1 calc GR . . . .
H22B H 0.0712 0.5328 -0.0201 0.089 Uiso 1 1 calc GR . . . .
H22C H 0.1201 0.4473 -0.0131 0.089 Uiso 1 1 calc GR . . . .
C23 C 0.02826(18) 0.3258(4) -0.0322(2) 0.0477(11) Uani 1 1 d . . . . .
H23A H 0.0523 0.2958 -0.0596 0.072 Uiso 1 1 calc GR . . . .
H23B H 0.0038 0.3798 -0.0595 0.072 Uiso 1 1 calc GR . . . .
H23C H 0.0081 0.2635 -0.0179 0.072 Uiso 1 1 calc GR . . . .
C24 C 0.15332(13) 0.2841(3) 0.27464(17) 0.0261(7) Uani 1 1 d . . . . .
H24 H 0.1518 0.3679 0.2808 0.031 Uiso 1 1 calc R . . . .
C25 C 0.11081(14) 0.2316(3) 0.30816(18) 0.0318(8) Uani 1 1 d . . . . .
H25A H 0.0763 0.2654 0.2886 0.048 Uiso 1 1 calc GR . . . .
H25B H 0.1198 0.2460 0.3573 0.048 Uiso 1 1 calc GR . . . .
H25C H 0.1092 0.1498 0.3000 0.048 Uiso 1 1 calc GR . . . .
C26 C 0.20845(14) 0.2450(3) 0.3116(2) 0.0377(9) Uani 1 1 d . . . . .
H26A H 0.2088 0.1623 0.3156 0.057 Uiso 1 1 calc GR . . . .
H26B H 0.2170 0.2788 0.3572 0.057 Uiso 1 1 calc GR . . . .
H26C H 0.2347 0.2688 0.2858 0.057 Uiso 1 1 calc GR . . . .
C27 C 0.09829(15) 0.5974(3) 0.38307(17) 0.0326(8) Uani 1 1 d . . . . .
H27 H 0.0823 0.5392 0.3487 0.039 Uiso 1 1 calc R . . . .
C28 C 0.05874(18) 0.6204(4) 0.4281(2) 0.0488(11) Uani 1 1 d . . . . .
H28A H 0.0725 0.6802 0.4609 0.073 Uiso 1 1 calc GR . . . .
H28B H 0.0534 0.5511 0.4526 0.073 Uiso 1 1 calc GR . . . .
H28C H 0.0249 0.6445 0.3997 0.073 Uiso 1 1 calc GR . . . .
C29 C 0.15045(17) 0.5488(4) 0.4245(2) 0.0494(11) Uani 1 1 d . . . . .
H29A H 0.1744 0.5319 0.3939 0.074 Uiso 1 1 calc GR . . . .
H29B H 0.1431 0.4792 0.4473 0.074 Uiso 1 1 calc GR . . . .
H29C H 0.1671 0.6042 0.4586 0.074 Uiso 1 1 calc GR . . . .
C30 C 0.10035(13) 0.8082(3) 0.16051(15) 0.0228(7) Uani 1 1 d . . . . .
H30 H 0.0839 0.7350 0.1422 0.027 Uiso 1 1 calc R . . . .
C31 C 0.15102(15) 0.8243(3) 0.13350(18) 0.0330(8) Uani 1 1 d . . . . .
H31A H 0.1681 0.8955 0.1509 0.049 Uiso 1 1 calc GR . . . .
H31B H 0.1421 0.8264 0.0836 0.049 Uiso 1 1 calc GR . . . .
H31C H 0.1753 0.7612 0.1487 0.049 Uiso 1 1 calc GR . . . .
C32 C 0.06034(14) 0.9028(3) 0.13541(17) 0.0304(8) Uani 1 1 d . . . . .
H32A H 0.0282 0.8901 0.1530 0.046 Uiso 1 1 calc GR . . . .
H32B H 0.0513 0.9026 0.0855 0.046 Uiso 1 1 calc GR . . . .
H32C H 0.0759 0.9759 0.1516 0.046 Uiso 1 1 calc GR . . . .
C33 C 0.38373(13) 0.7280(3) 0.39502(18) 0.0282(8) Uani 1 1 d . . . . .
C34 C 0.41687(13) 0.8051(3) 0.37134(17) 0.0268(8) Uani 1 1 d . . . . .
C35 C 0.45706(13) 0.8552(3) 0.42016(18) 0.0296(8) Uani 1 1 d . . . . .
H35 H 0.4808 0.9070 0.4062 0.036 Uiso 1 1 calc R . . . .
C36 C 0.46272(14) 0.8300(3) 0.48850(18) 0.0328(9) Uani 1 1 d . . . . .
H36 H 0.4902 0.8647 0.5210 0.039 Uiso 1 1 calc R . . . .
C37 C 0.42863(14) 0.7549(3) 0.50998(18) 0.0328(9) Uani 1 1 d . . . . .
H37 H 0.4328 0.7397 0.5572 0.039 Uiso 1 1 calc R . . . .
C38 C 0.38817(13) 0.7008(3) 0.46375(18) 0.0296(8) Uani 1 1 d . . . . .
C39 C 0.35231(14) 0.6170(3) 0.48745(19) 0.0344(9) Uani 1 1 d . . . . .
C40 C 0.36203(17) 0.5001(3) 0.4801(2) 0.0426(11) Uani 1 1 d . . . . .
C41 C 0.3283(2) 0.4240(3) 0.5035(2) 0.0549(14) Uani 1 1 d . . . . .
H41 H 0.3338 0.3451 0.4991 0.066 Uiso 1 1 calc R . . . .
C42 C 0.28798(19) 0.4596(4) 0.5325(3) 0.0605(15) Uani 1 1 d . . . . .
H42 H 0.2655 0.4055 0.5471 0.073 Uiso 1 1 calc R . . . .
C43 C 0.27961(16) 0.5732(3) 0.5408(3) 0.0536(13) Uani 1 1 d . . . . .
H43 H 0.2519 0.5972 0.5618 0.064 Uiso 1 1 calc R . . . .
C44 C 0.31200(14) 0.6540(3) 0.5182(2) 0.0401(10) Uani 1 1 d . . . . .
C45 C 0.41129(14) 0.8343(3) 0.29778(17) 0.0287(8) Uani 1 1 d . . . . .
C46 C 0.44449(16) 0.7810(4) 0.2604(2) 0.0442(10) Uani 1 1 d . . . . .
C47 C 0.4428(2) 0.8190(4) 0.1946(2) 0.0614(14) Uani 1 1 d . . . . .
H47 H 0.4660 0.7866 0.1690 0.074 Uiso 1 1 calc R . . . .
C48 C 0.4081(2) 0.9030(4) 0.1657(2) 0.0571(13) Uani 1 1 d . . . . .
H48 H 0.4075 0.9266 0.1204 0.069 Uiso 1 1 calc R . . . .
C49 C 0.37455(16) 0.9528(3) 0.20149(18) 0.0393(9) Uani 1 1 d . . . . .
H49 H 0.3506 1.0098 0.1808 0.047 Uiso 1 1 calc R . . . .
C50 C 0.37559(13) 0.9194(3) 0.26872(17) 0.0284(8) Uani 1 1 d . . . . .
C51 C 0.33873(13) 0.9775(3) 0.30721(18) 0.0279(8) Uani 1 1 d . . . . .
H51 H 0.3471 0.9490 0.3551 0.034 Uiso 1 1 calc R . . . .
C52 C 0.34637(15) 1.1055(3) 0.30908(19) 0.0343(8) Uani 1 1 d . . . . .
H52A H 0.3836 1.1232 0.3284 0.051 Uiso 1 1 calc GR . . . .
H52B H 0.3239 1.1396 0.3373 0.051 Uiso 1 1 calc GR . . . .
H52C H 0.3365 1.1358 0.2627 0.051 Uiso 1 1 calc GR . . . .
C53 C 0.28055(15) 0.9472(4) 0.2756(3) 0.0496(11) Uani 1 1 d . . . . .
H53A H 0.2710 0.9773 0.2291 0.074 Uiso 1 1 calc GR . . . .
H53B H 0.2573 0.9803 0.3031 0.074 Uiso 1 1 calc GR . . . .
H53C H 0.2763 0.8648 0.2743 0.074 Uiso 1 1 calc GR . . . .
C54 C 0.48245(18) 0.6855(4) 0.2894(2) 0.0554(13) Uani 1 1 d . . . . .
H54 H 0.4756 0.6655 0.3351 0.066 Uiso 1 1 calc R . . . .
C55 C 0.4716(3) 0.5795(5) 0.2446(4) 0.114(3) Uani 1 1 d . . . . .
H55A H 0.4344 0.5575 0.2393 0.171 Uiso 1 1 calc GR . . . .
H55B H 0.4944 0.5176 0.2661 0.171 Uiso 1 1 calc GR . . . .
H55C H 0.4791 0.5957 0.1998 0.171 Uiso 1 1 calc GR . . . .
C56 C 0.53970(19) 0.7244(5) 0.2999(3) 0.0708(15) Uani 1 1 d . . . . .
H56A H 0.5480 0.7420 0.2557 0.106 Uiso 1 1 calc GR . . . .
H56B H 0.5632 0.6642 0.3221 0.106 Uiso 1 1 calc GR . . . .
H56C H 0.5448 0.7923 0.3286 0.106 Uiso 1 1 calc GR . . . .
C57 C 0.4094(2) 0.4570(3) 0.4554(2) 0.0523(12) Uani 1 1 d . . . . .
H57 H 0.4257 0.5224 0.4357 0.063 Uiso 1 1 calc R . . . .
C58 C 0.4509(2) 0.4109(4) 0.5164(2) 0.0556(13) Uani 1 1 d . . . . .
H58A H 0.4606 0.4706 0.5506 0.083 Uiso 1 1 calc GR . . . .
H58B H 0.4825 0.3863 0.5006 0.083 Uiso 1 1 calc GR . . . .
H58C H 0.4359 0.3465 0.5365 0.083 Uiso 1 1 calc GR . . . .
C59 C 0.3965(3) 0.3651(4) 0.4005(2) 0.087(2) Uani 1 1 d . . . . .
H59A H 0.3827 0.2980 0.4195 0.131 Uiso 1 1 calc GR . . . .
H59B H 0.4288 0.3449 0.3849 0.131 Uiso 1 1 calc GR . . . .
H59C H 0.3699 0.3936 0.3620 0.131 Uiso 1 1 calc GR . . . .
C60 C 0.30178(16) 0.7798(3) 0.5292(3) 0.0558(14) Uani 1 1 d . . . . .
H60 H 0.3269 0.8275 0.5097 0.067 Uiso 0.555(5) 1 calc R . P A 1
H60A H 0.328(4) 0.820(9) 0.530(5) 0.067 Uiso 0.445(5) 1 d R . P A 2
N1 N 0.28767(11) 0.3497(2) 0.19680(14) 0.0276(6) Uani 1 1 d . . . . .
N2 N 0.15447(10) 0.5382(2) 0.21202(13) 0.0171(5) Uani 1 1 d . . . . .
N3 N 0.34453(11) 0.6715(2) 0.34655(14) 0.0289(7) Uani 1 1 d . . . . .
O1 O 0.33335(9) 0.3837(2) 0.23679(12) 0.0317(6) Uani 1 1 d . . . . .
C63 C 0.28802(13) 0.3665(3) 0.12512(17) 0.0259(7) Uani 1 1 d . . . B 1
C64 C 0.33400(14) 0.3901(3) 0.10303(19) 0.0325(8) Uani 1 1 d . . . B 1
H64 H 0.3667 0.4011 0.1345 0.039 Uiso 1 1 calc R . . B 1
C65 C 0.33086(14) 0.3975(3) 0.03261(18) 0.0291(8) Uani 1 1 d . . . B 1
C66 C 0.28298(16) 0.3784(3) -0.0175(2) 0.0404(10) Uani 1 1 d . . . B 1
H66 H 0.2815 0.3815 -0.0651 0.048 Uiso 1 1 calc R . . B 1
C67 C 0.23975(19) 0.3553(3) 0.0093(2) 0.0478(9) Uani 1 1 d . U . B 1
H67 H 0.2069 0.3421 -0.0214 0.057 Uiso 1 1 calc R . . B 1
C68 C 0.24083(14) 0.3500(3) 0.07837(17) 0.0300(8) Uani 1 1 d . . . B 1
H68 H 0.2092 0.3350 0.0937 0.036 Uiso 1 1 calc R . . B 1
Br1 Br 0.39373(2) 0.43427(4) 0.00269(2) 0.04644(16) Uani 0.9195(10) 1 d . . P B 1
Br1B Br 0.2204(2) 0.3512(4) -0.0499(2) 0.0478(9) Uani 0.0805(10) 1 d . U P B 2
Pd1 Pd 0.27704(2) 0.50125(2) 0.24219(2) 0.01722(8) Uani 1 1 d . . . . .
C61 C 0.3099(3) 0.8059(6) 0.6166(4) 0.0449(15) Uani 0.555(5) 1 d . . P A 1
H61A H 0.3020 0.8855 0.6238 0.067 Uiso 0.555(5) 1 calc GR . P A 1
H61B H 0.3466 0.7895 0.6395 0.067 Uiso 0.555(5) 1 calc GR . P A 1
H61C H 0.2858 0.7574 0.6354 0.067 Uiso 0.555(5) 1 calc GR . P A 1
C62 C 0.2463(3) 0.8197(6) 0.5038(4) 0.0444(15) Uani 0.555(5) 1 d . . P A 1
H62A H 0.2223 0.7767 0.5262 0.067 Uiso 0.555(5) 1 calc GR . P A 1
H62B H 0.2361 0.8082 0.4545 0.067 Uiso 0.555(5) 1 calc GR . P A 1
H62C H 0.2439 0.9003 0.5141 0.067 Uiso 0.555(5) 1 calc GR . P A 1
C61B C 0.2733(4) 0.8046(8) 0.5712(5) 0.0449(15) Uani 0.445(5) 1 d . . P A 2
H61D H 0.2683 0.8868 0.5717 0.067 Uiso 0.445(5) 1 calc GR . P A 2
H61E H 0.2908 0.7789 0.6168 0.067 Uiso 0.445(5) 1 calc GR . P A 2
H61F H 0.2388 0.7674 0.5577 0.067 Uiso 0.445(5) 1 calc GR . P A 2
C62B C 0.2691(3) 0.8165(7) 0.4460(5) 0.0444(15) Uani 0.445(5) 1 d . . P A 2
H62D H 0.2392 0.7650 0.4307 0.067 Uiso 0.445(5) 1 calc GR . P A 2
H62E H 0.2939 0.8105 0.4154 0.067 Uiso 0.445(5) 1 calc GR . P A 2
H62F H 0.2560 0.8943 0.4457 0.067 Uiso 0.445(5) 1 calc GR . P A 2

loop_
_atom_site_aniso_label
_atom_site_aniso_U_11
_atom_site_aniso_U_22
_atom_site_aniso_U_33
_atom_site_aniso_U_23
_atom_site_aniso_U_13
_atom_site_aniso_U_12
C1 0.0206(17) 0.0124(15) 0.0230(16) -0.0035(12) 0.0051(12) -0.0040(12)
C2 0.0189(16) 0.0185(17) 0.0339(18) 0.0019(15) -0.0015(14) 0.0004(14)
C3 0.0139(14) 0.0171(17) 0.0214(15) 0.0020(12) 0.0059(12) 0.0002(12)
C4 0.0194(15) 0.0186(16) 0.0213(15) 0.0014(13) 0.0051(12) -0.0012(13)
C5 0.0159(15) 0.0241(18) 0.0274(17) -0.0017(14) 0.0046(13) -0.0057(13)
C6 0.0126(14) 0.0314(19) 0.0283(16) 0.0013(15) 0.0066(12) -0.0016(14)
C7 0.0144(15) 0.0278(18) 0.0228(16) 0.0000(14) 0.0061(12) 0.0032(13)
C8 0.0161(15) 0.0176(16) 0.0162(14) 0.0032(12) 0.0040(11) 0.0018(12)
C9 0.0111(14) 0.0182(16) 0.0236(16) -0.0004(13) 0.0034(12) 0.0036(12)
C10 0.0142(14) 0.0194(17) 0.0233(16) -0.0007(13) 0.0059(12) 0.0056(12)
C11 0.0190(15) 0.0157(16) 0.0296(17) 0.0006(13) 0.0057(13) 0.0022(13)
C12 0.0200(16) 0.0212(17) 0.0275(17) -0.0071(14) -0.0005(13) 0.0011(14)
C13 0.0233(17) 0.034(2) 0.0190(16) -0.0022(14) 0.0013(13) 0.0013(15)
C14 0.0188(16) 0.0234(18) 0.0236(16) 0.0015(13) 0.0024(13) 0.0012(13)
C15 0.0181(16) 0.0165(16) 0.0359(19) -0.0024(14) 0.0107(14) -0.0046(13)
C16 0.0222(16) 0.0137(16) 0.042(2) 0.0040(14) 0.0148(15) -0.0029(13)
C17 0.0324(19) 0.0166(18) 0.054(2) 0.0096(16) 0.0199(17) 0.0039(15)
C18 0.046(2) 0.0168(18) 0.053(2) -0.0009(17) 0.0268(19) 0.0036(16)
C19 0.040(2) 0.026(2) 0.040(2) -0.0064(16) 0.0176(17) -0.0045(17)
C20 0.0238(17) 0.0195(17) 0.0365(19) -0.0037(14) 0.0121(14) -0.0038(14)
C21 0.0276(18) 0.031(2) 0.0328(19) -0.0049(15) 0.0100(15) 0.0015(16)
C22 0.039(2) 0.049(3) 0.086(4) 0.032(3) 0.004(2) 0.000(2)
C23 0.056(3) 0.051(3) 0.034(2) -0.0086(19) 0.0056(19) -0.001(2)
C24 0.0211(16) 0.0171(17) 0.0409(19) 0.0058(15) 0.0084(14) -0.0024(14)
C25 0.0305(19) 0.028(2) 0.040(2) 0.0071(16) 0.0144(16) -0.0034(16)
C26 0.0270(19) 0.038(2) 0.048(2) 0.0137(18) 0.0074(17) 0.0038(17)
C27 0.040(2) 0.031(2) 0.0228(17) 0.0053(15) -0.0006(15) -0.0083(17)
C28 0.060(3) 0.051(3) 0.038(2) 0.008(2) 0.017(2) -0.015(2)
C29 0.051(3) 0.040(2) 0.050(2) 0.022(2) -0.004(2) 0.001(2)
C30 0.0296(18) 0.0194(17) 0.0208(16) -0.0010(13) 0.0087(13) -0.0016(14)
C31 0.039(2) 0.032(2) 0.0326(19) 0.0070(16) 0.0193(16) 0.0085(17)
C32 0.0290(18) 0.033(2) 0.0274(18) 0.0037(15) 0.0013(14) 0.0042(16)
C33 0.0212(17) 0.0158(17) 0.039(2) -0.0053(14) -0.0135(14) 0.0024(14)
C34 0.0243(17) 0.0154(17) 0.0341(19) -0.0042(14) -0.0086(14) 0.0063(14)
C35 0.0272(18) 0.0195(18) 0.0367(19) -0.0010(15) -0.0057(15) -0.0007(14)
C36 0.0304(19) 0.0217(18) 0.037(2) -0.0001(15) -0.0148(15) -0.0034(15)
C37 0.034(2) 0.0227(19) 0.0326(19) 0.0057(15) -0.0125(15) -0.0025(16)
C38 0.0272(18) 0.0124(17) 0.041(2) 0.0026(14) -0.0106(15) 0.0028(14)
C39 0.0309(19) 0.0159(17) 0.045(2) 0.0088(15) -0.0186(16) -0.0029(15)
C40 0.054(3) 0.0176(18) 0.041(2) 0.0042(17) -0.0238(19) -0.0049(19)
C41 0.065(3) 0.015(2) 0.065(3) 0.0121(19) -0.031(2) -0.009(2)
C42 0.046(3) 0.029(2) 0.088(4) 0.030(2) -0.028(3) -0.022(2)
C43 0.029(2) 0.032(2) 0.089(3) 0.026(2) -0.013(2) -0.0095(18)
C44 0.0239(19) 0.0194(19) 0.067(3) 0.0146(18) -0.0128(18) -0.0066(15)
C45 0.0309(18) 0.0195(18) 0.0295(18) -0.0055(14) -0.0072(14) -0.0004(15)
C46 0.042(2) 0.041(2) 0.043(2) -0.0180(19) -0.0044(18) 0.0114(19)
C47 0.073(3) 0.070(3) 0.039(2) -0.019(2) 0.007(2) 0.026(3)
C48 0.079(3) 0.064(3) 0.026(2) -0.008(2) 0.006(2) 0.015(3)
C49 0.049(2) 0.034(2) 0.0280(19) -0.0046(17) -0.0068(17) 0.0027(19)
C50 0.0275(18) 0.0212(18) 0.0313(18) -0.0054(14) -0.0054(14) -0.0035(14)
C51 0.0250(17) 0.0219(19) 0.0337(19) 0.0043(14) -0.0008(14) 0.0038(14)
C52 0.040(2) 0.027(2) 0.036(2) -0.0025(16) 0.0083(17) 0.0000(17)
C53 0.028(2) 0.034(2) 0.081(3) 0.002(2) -0.003(2) 0.0005(18)
C54 0.058(3) 0.046(3) 0.055(3) -0.021(2) -0.005(2) 0.024(2)
C55 0.114(5) 0.071(4) 0.126(6) -0.056(4) -0.045(4) 0.054(4)
C56 0.048(3) 0.090(4) 0.071(3) -0.003(3) 0.006(2) 0.029(3)
C57 0.093(4) 0.0170(19) 0.039(2) -0.0005(17) -0.005(2) 0.010(2)
C58 0.076(3) 0.041(3) 0.045(2) -0.001(2) 0.002(2) 0.028(2)
C59 0.170(6) 0.028(2) 0.046(3) -0.008(2) -0.018(3) 0.013(3)
C60 0.022(2) 0.019(2) 0.123(4) 0.017(2) 0.009(2) 0.0004(16)
N1 0.0304(16) 0.0184(15) 0.0324(16) -0.0045(12) 0.0029(12) 0.0041(12)
N2 0.0148(13) 0.0119(12) 0.0257(13) 0.0006(11) 0.0069(10) -0.0017(10)
N3 0.0259(15) 0.0170(14) 0.0367(16) -0.0006(13) -0.0094(13) 0.0040(12)
O1 0.0230(12) 0.0318(14) 0.0398(14) 0.0001(11) 0.0055(10) 0.0108(11)
C63 0.0319(18) 0.0130(16) 0.0373(19) -0.0007(14) 0.0170(15) 0.0027(14)
C64 0.0305(19) 0.0249(19) 0.042(2) -0.0092(16) 0.0080(16) 0.0023(16)
C65 0.0312(19) 0.0223(18) 0.038(2) -0.0100(15) 0.0161(16) 0.0006(15)
C66 0.057(3) 0.0104(17) 0.070(3) 0.0002(17) 0.049(2) 0.0043(17)
C67 0.071(2) 0.0374(19) 0.0304(14) -0.0061(14) 0.0006(15) 0.0106(17)
C68 0.0326(19) 0.0247(19) 0.0343(19) -0.0033(15) 0.0109(15) -0.0031(15)
Br1 0.0337(2) 0.0669(4) 0.0452(3) -0.0158(2) 0.02311(19) -0.0175(2)
Br1B 0.071(2) 0.0374(19) 0.0304(14) -0.0061(14) 0.0006(15) 0.0106(17)
Pd1 0.01174(12) 0.01652(13) 0.02352(13) -0.00261(10) 0.00402(9) -0.00180(9)
C61 0.055(4) 0.031(3) 0.055(4) 0.004(3) 0.024(3) 0.002(3)
C62 0.032(3) 0.023(3) 0.074(4) 0.009(3) 0.003(3) 0.004(2)
C61B 0.055(4) 0.031(3) 0.055(4) 0.004(3) 0.024(3) 0.002(3)
C62B 0.032(3) 0.023(3) 0.074(4) 0.009(3) 0.003(3) 0.004(2)

loop_
_atom_type_symbol
_atom_type_description
_atom_type_scat_dispersion_real
_atom_type_scat_dispersion_imag
_atom_type_scat_source
C C 0.0033 0.0016 'International Tables Vol C Tables 4.2.6.8 and 6.1.1.4'
H H 0.0000 0.0000 'International Tables Vol C Tables 4.2.6.8 and 6.1.1.4'
N N 0.0061 0.0033 'International Tables Vol C Tables 4.2.6.8 and 6.1.1.4'
O O 0.0106 0.0060 'International Tables Vol C Tables 4.2.6.8 and 6.1.1.4'
Br Br -0.2901 2.4595 'International Tables Vol C Tables 4.2.6.8 and 6.1.1.4'
Pd Pd -0.9988 1.0072 'International Tables Vol C Tables 4.2.6.8 and 6.1.1.4'

loop_
_geom_angle_atom_site_label_1
_geom_angle_atom_site_label_2
_geom_angle_atom_site_label_3
_geom_angle
N2 C1 Pd1 167.7(3)
N3 C2 Pd1 167.0(3)
C4 C3 C8 122.5(3)
N2 C3 C4 119.0(3)
N2 C3 C8 118.4(3)
C3 C4 C15 123.7(3)
C5 C4 C3 117.3(3)
C5 C4 C15 119.0(3)
C4 C5 H5 119.3
C6 C5 C4 121.4(3)
C6 C5 H5 119.3
C5 C6 H6 119.9
C5 C6 C7 120.1(3)
C7 C6 H6 119.9
C6 C7 H7 119.4
C6 C7 C8 121.1(3)
C8 C7 H7 119.4
C3 C8 C9 122.1(3)
C7 C8 C3 117.6(3)
C7 C8 C9 120.2(3)
C10 C9 C8 121.4(3)
C10 C9 C14 120.8(3)
C14 C9 C8 117.8(3)
C9 C10 C30 122.0(3)
C11 C10 C9 118.6(3)
C11 C10 C30 119.4(3)
C10 C11 H11 119.4
C12 C11 C10 121.2(3)
C12 C11 H11 119.4
C11 C12 H12 120.2
C13 C12 C11 119.6(3)
C13 C12 H12 120.2
C12 C13 H13 119.2
C12 C13 C14 121.5(3)
C14 C13 H13 119.2
C9 C14 C27 122.0(3)
C13 C14 C9 118.2(3)
C13 C14 C27 119.8(3)
C16 C15 C4 119.7(3)
C20 C15 C4 118.4(3)
C20 C15 C16 121.7(3)
C15 C16 C24 121.9(3)
C17 C16 C15 117.5(3)
C17 C16 C24 120.6(3)
C16 C17 H17 119.5
C18 C17 C16 121.0(3)
C18 C17 H17 119.5
C17 C18 H18 119.4
C19 C18 C17 121.2(3)
C19 C18 H18 119.4
C18 C19 H19 119.8
C18 C19 C20 120.4(3)
C20 C19 H19 119.8
C15 C20 C21 122.2(3)
C19 C20 C15 118.2(3)
C19 C20 C21 119.5(3)
C20 C21 H21 106.9
C22 C21 C20 110.1(3)
C22 C21 H21 106.9
C23 C21 C20 114.3(3)
C23 C21 H21 106.9
C23 C21 C22 111.4(3)
C21 C22 H22A 109.5
C21 C22 H22B 109.5
C21 C22 H22C 109.5
H22A C22 H22B 109.5
H22A C22 H22C 109.5
H22B C22 H22C 109.5
C21 C23 H23A 109.5
C21 C23 H23B 109.5
C21 C23 H23C 109.5
H23A C23 H23B 109.5
H23A C23 H23C 109.5
H23B C23 H23C 109.5
C16 C24 H24 107.2
C16 C24 C25 111.2(3)
C16 C24 C26 113.7(3)
C25 C24 H24 107.2
C26 C24 H24 107.2
C26 C24 C25 110.0(3)
C24 C25 H25A 109.5
C24 C25 H25B 109.5
C24 C25 H25C 109.5
H25A C25 H25B 109.5
H25A C25 H25C 109.5
H25B C25 H25C 109.5
C24 C26 H26A 109.5
C24 C26 H26B 109.5
C24 C26 H26C 109.5
H26A C26 H26B 109.5
H26A C26 H26C 109.5
H26B C26 H26C 109.5
C14 C27 H27 107.6
C14 C27 C28 112.1(3)
C14 C27 C29 110.4(3)
C28 C27 H27 107.6
C28 C27 C29 111.4(3)
C29 C27 H27 107.6
C27 C28 H28A 109.5
C27 C28 H28B 109.5
C27 C28 H28C 109.5
H28A C28 H28B 109.5
H28A C28 H28C 109.5
H28B C28 H28C 109.5
C27 C29 H29A 109.5
C27 C29 H29B 109.5
C27 C29 H29C 109.5
H29A C29 H29B 109.5
H29A C29 H29C 109.5
H29B C29 H29C 109.5
C10 C30 H30 107.8
C10 C30 C31 111.4(3)
C10 C30 C32 110.8(3)
C31 C30 H30 107.8
C31 C30 C32 111.1(3)
C32 C30 H30 107.8
C30 C31 H31A 109.5
C30 C31 H31B 109.5
C30 C31 H31C 109.5
H31A C31 H31B 109.5
H31A C31 H31C 109.5
H31B C31 H31C 109.5
C30 C32 H32A 109.5
C30 C32 H32B 109.5
C30 C32 H32C 109.5
H32A C32 H32B 109.5
H32A C32 H32C 109.5
H32B C32 H32C 109.5
C34 C33 N3 118.2(3)
C38 C33 C34 123.9(3)
C38 C33 N3 117.9(3)
C33 C34 C45 123.3(3)
C35 C34 C33 116.9(3)
C35 C34 C45 119.8(3)
C34 C35 H35 119.6
C36 C35 C34 120.8(3)
C36 C35 H35 119.6
C35 C36 H36 119.7
C35 C36 C37 120.6(3)
C37 C36 H36 119.7
C36 C37 H37 119.3
C36 C37 C38 121.5(3)
C38 C37 H37 119.3
C33 C38 C39 122.6(3)
C37 C38 C33 116.4(3)
C37 C38 C39 121.0(3)
C40 C39 C38 118.4(4)
C44 C39 C38 120.3(3)
C44 C39 C40 121.3(4)
C39 C40 C57 122.6(4)
C41 C40 C39 117.0(4)
C41 C40 C57 120.1(4)
C40 C41 H41 119.0
C42 C41 C40 122.1(4)
C42 C41 H41 119.0
C41 C42 H42 119.8
C41 C42 C43 120.4(4)
C43 C42 H42 119.8
C42 C43 H43 119.9
C42 C43 C44 120.3(5)
C44 C43 H43 119.9
C39 C44 C43 118.9(4)
C39 C44 C60 122.5(3)
C43 C44 C60 118.6(4)
C46 C45 C34 119.0(3)
C46 C45 C50 121.3(3)
C50 C45 C34 119.5(3)
C45 C46 C54 122.9(4)
C47 C46 C45 117.7(4)
C47 C46 C54 119.4(4)
C46 C47 H47 119.3
C48 C47 C46 121.4(4)
C48 C47 H47 119.3
C47 C48 H48 119.6
C49 C48 C47 120.9(4)
C49 C48 H48 119.6
C48 C49 H49 120.0
C48 C49 C50 120.0(4)
C50 C49 H49 120.0
C45 C50 C51 122.7(3)
C49 C50 C45 118.6(3)
C49 C50 C51 118.7(3)
C50 C51 H51 108.1
C50 C51 C52 111.7(3)
C50 C51 C53 110.3(3)
C52 C51 H51 108.1
C52 C51 C53 110.4(3)
C53 C51 H51 108.1
C51 C52 H52A 109.5
C51 C52 H52B 109.5
C51 C52 H52C 109.5
H52A C52 H52B 109.5
H52A C52 H52C 109.5
H52B C52 H52C 109.5
C51 C53 H53A 109.5
C51 C53 H53B 109.5
C51 C53 H53C 109.5
H53A C53 H53B 109.5
H53A C53 H53C 109.5
H53B C53 H53C 109.5
C46 C54 H54 107.5
C46 C54 C55 110.9(4)
C55 C54 H54 107.5
C56 C54 C46 110.8(4)
C56 C54 H54 107.5
C56 C54 C55 112.3(5)
C54 C55 H55A 109.5
C54 C55 H55B 109.5
C54 C55 H55C 109.5
H55A C55 H55B 109.5
H55A C55 H55C 109.5
H55B C55 H55C 109.5
C54 C56 H56A 109.5
C54 C56 H56B 109.5
C54 C56 H56C 109.5
H56A C56 H56B 109.5
H56A C56 H56C 109.5
H56B C56 H56C 109.5
C40 C57 H57 107.9
C40 C57 C58 109.5(4)
C40 C57 C59 114.2(4)
C58 C57 H57 107.9
C59 C57 H57 107.9
C59 C57 C58 109.2(4)
C57 C58 H58A 109.5
C57 C58 H58B 109.5
C57 C58 H58C 109.5
H58A C58 H58B 109.5
H58A C58 H58C 109.5
H58B C58 H58C 109.5
C57 C59 H59A 109.5
C57 C59 H59B 109.5
C57 C59 H59C 109.5
H59A C59 H59B 109.5
H59A C59 H59C 109.5
H59B C59 H59C 109.5
C44 C60 H60 110.1
C44 C60 H60A 113(8)
C44 C60 C61 109.2(4)
C44 C60 C62B 99.4(5)
C61 C60 H60 110.1
C62 C60 C44 116.0(4)
C62 C60 H60 110.1
C62 C60 C61 100.9(5)
C61B C60 C44 117.6(6)
C61B C60 H60A 116(8)
C61B C60 C62B 110.3(6)
C62B C60 H60A 96(8)
O1 N1 C63 111.3(3)
O1 N1 Pd1 69.87(15)
C63 N1 Pd1 110.5(2)
C1 N2 C3 170.9(3)
C2 N3 C33 175.0(3)
N1 O1 Pd1 71.82(15)
C64 C63 N1 122.1(3)
C64 C63 C68 120.2(3)
C68 C63 N1 117.5(3)
C63 C64 H64 121.1
C63 C64 C65 117.9(3)
C65 C64 H64 121.1
C64 C65 C66 123.7(3)
C64 C65 Br1 117.6(3)
C66 C65 Br1 118.7(3)
C65 C66 H66 123.0
C67 C66 C65 114.1(4)
C67 C66 H66 123.0
C66 C67 H67 117.9
C66 C67 C68 124.1(4)
C68 C67 H67 117.9
C63 C68 H68 120.0
C67 C68 C63 120.1(4)
C67 C68 H68 120.0
C1 Pd1 C2 108.86(12)
C1 Pd1 N1 107.95(12)
C1 Pd1 O1 145.81(11)
C2 Pd1 N1 142.82(12)
C2 Pd1 O1 104.52(11)
O1 Pd1 N1 38.31(10)
C60 C61 H61A 109.5
C60 C61 H61B 109.5
C60 C61 H61C 109.5
H61A C61 H61B 109.5
H61A C61 H61C 109.5
H61B C61 H61C 109.5
C60 C62 H62A 109.5
C60 C62 H62B 109.5
C60 C62 H62C 109.5
H62A C62 H62B 109.5
H62A C62 H62C 109.5
H62B C62 H62C 109.5
C60 C61B H61D 109.5
C60 C61B H61E 109.5
C60 C61B H61F 109.5
H61D C61B H61E 109.5
H61D C61B H61F 109.5
H61E C61B H61F 109.5
C60 C62B H62D 109.5
C60 C62B H62E 109.5
C60 C62B H62F 109.5
H62D C62B H62E 109.5
H62D C62B H62F 109.5
H62E C62B H62F 109.5

loop_
_geom_bond_atom_site_label_1
_geom_bond_atom_site_label_2
_geom_bond_distance
C1 N2 1.163(4)
C1 Pd1 1.979(3)
C2 N3 1.151(4)
C2 Pd1 2.020(3)
C3 C4 1.403(4)
C3 C8 1.404(4)
C3 N2 1.400(4)
C4 C5 1.395(4)
C4 C15 1.505(4)
C5 H5 0.9500
C5 C6 1.381(5)
C6 H6 0.9500
C6 C7 1.384(4)
C7 H7 0.9500
C7 C8 1.392(4)
C8 C9 1.494(4)
C9 C10 1.398(4)
C9 C14 1.417(4)
C10 C11 1.393(4)
C10 C30 1.524(4)
C11 H11 0.9500
C11 C12 1.385(4)
C12 H12 0.9500
C12 C13 1.381(5)
C13 H13 0.9500
C13 C14 1.388(5)
C14 C27 1.526(5)
C15 C16 1.411(5)
C15 C20 1.409(5)
C16 C17 1.400(5)
C16 C24 1.524(5)
C17 H17 0.9500
C17 C18 1.382(5)
C18 H18 0.9500
C18 C19 1.373(5)
C19 H19 0.9500
C19 C20 1.404(5)
C20 C21 1.528(5)
C21 H21 1.0000
C21 C22 1.521(5)
C21 C23 1.515(5)
C22 H22A 0.9800
C22 H22B 0.9800
C22 H22C 0.9800
C23 H23A 0.9800
C23 H23B 0.9800
C23 H23C 0.9800
C24 H24 1.0000
C24 C25 1.536(4)
C24 C26 1.532(5)
C25 H25A 0.9800
C25 H25B 0.9800
C25 H25C 0.9800
C26 H26A 0.9800
C26 H26B 0.9800
C26 H26C 0.9800
C27 H27 1.0000
C27 C28 1.526(6)
C27 C29 1.537(5)
C28 H28A 0.9800
C28 H28B 0.9800
C28 H28C 0.9800
C29 H29A 0.9800
C29 H29B 0.9800
C29 H29C 0.9800
C30 H30 1.0000
C30 C31 1.532(5)
C30 C32 1.533(5)
C31 H31A 0.9800
C31 H31B 0.9800
C31 H31C 0.9800
C32 H32A 0.9800
C32 H32B 0.9800
C32 H32C 0.9800
C33 C34 1.401(5)
C33 C38 1.399(5)
C33 N3 1.415(4)
C34 C35 1.399(4)
C34 C45 1.495(5)
C35 H35 0.9500
C35 C36 1.383(5)
C36 H36 0.9500
C36 C37 1.383(5)
C37 H37 0.9500
C37 C38 1.397(5)
C38 C39 1.502(5)
C39 C40 1.418(5)
C39 C44 1.390(6)
C40 C41 1.401(6)
C40 C57 1.505(7)
C41 H41 0.9500
C41 C42 1.365(7)
C42 H42 0.9500
C42 C43 1.376(7)
C43 H43 0.9500
C43 C44 1.407(5)
C44 C60 1.534(6)
C45 C46 1.403(5)
C45 C50 1.405(5)
C46 C47 1.388(6)
C46 C54 1.528(6)
C47 H47 0.9500
C47 C48 1.380(6)
C48 H48 0.9500
C48 C49 1.372(6)
C49 H49 0.9500
C49 C50 1.403(5)
C50 C51 1.513(5)
C51 H51 1.0000
C51 C52 1.525(5)
C51 C53 1.545(5)
C52 H52A 0.9800
C52 H52B 0.9800
C52 H52C 0.9800
C53 H53A 0.9800
C53 H53B 0.9800
C53 H53C 0.9800
C54 H54 1.0000
C54 C55 1.533(6)
C54 C56 1.520(7)
C55 H55A 0.9800
C55 H55B 0.9800
C55 H55C 0.9800
C56 H56A 0.9800
C56 H56B 0.9800
C56 H56C 0.9800
C57 H57 1.0000
C57 C58 1.545(6)
C57 C59 1.534(6)
C58 H58A 0.9800
C58 H58B 0.9800
C58 H58C 0.9800
C59 H59A 0.9800
C59 H59B 0.9800
C59 H59C 0.9800
C60 H60 1.0000
C60 H60A 0.83(11)
C60 C61 1.752(9)
C60 C62 1.493(8)
C60 C61B 1.266(10)
C60 C62B 1.760(10)
N1 O1 1.341(4)
N1 C63 1.456(4)
N1 Pd1 2.055(3)
O1 Pd1 2.031(2)
C63 C64 1.382(5)
C63 C68 1.386(5)
C64 H64 0.9500
C64 C65 1.404(5)
C65 C66 1.438(6)
C65 Br1 1.898(3)
C66 H66 0.9500
C66 C67 1.367(6)
C67 H67 0.9500
C67 C68 1.384(5)
C68 H68 0.9500
C61 H61A 0.9800
C61 H61B 0.9800
C61 H61C 0.9800
C62 H62A 0.9800
C62 H62B 0.9800
C62 H62C 0.9800
C61B H61D 0.9800
C61B H61E 0.9800
C61B H61F 0.9800
C62B H62D 0.9800
C62B H62E 0.9800
C62B H62F 0.9800

loop_
_geom_torsion_atom_site_label_1
_geom_torsion_atom_site_label_2
_geom_torsion_atom_site_label_3
_geom_torsion_atom_site_label_4
_geom_torsion
C3 C4 C5 C6 0.7(5)
C3 C4 C15 C16 71.0(4)
C3 C4 C15 C20 -113.7(3)
C3 C8 C9 C10 80.9(4)
C3 C8 C9 C14 -100.6(3)
C4 C3 C8 C7 -3.0(4)
C4 C3 C8 C9 172.6(3)
C4 C5 C6 C7 -2.0(5)
C4 C15 C16 C17 174.6(3)
C4 C15 C16 C24 -3.6(4)
C4 C15 C20 C19 -173.1(3)
C4 C15 C20 C21 10.9(5)
C5 C4 C15 C16 -107.0(3)
C5 C4 C15 C20 68.2(4)
C5 C6 C7 C8 0.8(5)
C6 C7 C8 C3 1.7(4)
C6 C7 C8 C9 -174.0(3)
C7 C8 C9 C10 -103.6(3)
C7 C8 C9 C14 74.9(4)
C8 C3 C4 C5 1.9(4)
C8 C3 C4 C15 -176.2(3)
C8 C9 C10 C11 178.6(3)
C8 C9 C10 C30 0.4(4)
C8 C9 C14 C13 -176.6(3)
C8 C9 C14 C27 5.9(4)
C9 C10 C11 C12 -1.5(4)
C9 C10 C30 C31 -120.7(3)
C9 C10 C30 C32 115.1(3)
C9 C14 C27 C28 -120.6(3)
C9 C14 C27 C29 114.6(4)
C10 C9 C14 C13 2.0(4)
C10 C9 C14 C27 -175.6(3)
C10 C11 C12 C13 0.7(5)
C11 C10 C30 C31 61.1(4)
C11 C10 C30 C32 -63.1(4)
C11 C12 C13 C14 1.5(5)
C12 C13 C14 C9 -2.8(5)
C12 C13 C14 C27 174.8(3)
C13 C14 C27 C28 61.9(4)
C13 C14 C27 C29 -62.9(4)
C14 C9 C10 C11 0.1(4)
C14 C9 C10 C30 -178.1(3)
C15 C4 C5 C6 178.9(3)
C15 C16 C17 C18 -1.5(5)
C15 C16 C24 C25 83.0(4)
C15 C16 C24 C26 -152.2(3)
C15 C20 C21 C22 84.6(4)
C15 C20 C21 C23 -149.1(3)
C16 C15 C20 C19 2.0(5)
C16 C15 C20 C21 -174.0(3)
C16 C17 C18 C19 1.8(5)
C17 C16 C24 C25 -95.1(4)
C17 C16 C24 C26 29.7(4)
C17 C18 C19 C20 -0.2(6)
C18 C19 C20 C15 -1.7(5)
C18 C19 C20 C21 174.4(3)
C19 C20 C21 C22 -91.3(4)
C19 C20 C21 C23 34.9(5)
C20 C15 C16 C17 -0.5(5)
C20 C15 C16 C24 -178.6(3)
C24 C16 C17 C18 176.7(3)
C30 C10 C11 C12 176.8(3)
C33 C34 C35 C36 -1.0(5)
C33 C34 C45 C46 -98.8(4)
C33 C34 C45 C50 85.4(4)
C33 C38 C39 C40 77.9(4)
C33 C38 C39 C44 -104.6(4)
C34 C33 C38 C37 -0.3(5)
C34 C33 C38 C39 -179.4(3)
C34 C35 C36 C37 -0.1(5)
C34 C45 C46 C47 -172.6(4)
C34 C45 C46 C54 6.4(6)
C34 C45 C50 C49 174.1(3)
C34 C45 C50 C51 -5.1(5)
C35 C34 C45 C46 80.7(4)
C35 C34 C45 C50 -95.1(4)
C35 C36 C37 C38 1.0(6)
C36 C37 C38 C33 -0.8(5)
C36 C37 C38 C39 178.3(3)
C37 C38 C39 C40 -101.2(4)
C37 C38 C39 C44 76.3(4)
C38 C33 C34 C35 1.2(5)
C38 C33 C34 C45 -179.3(3)
C38 C39 C40 C41 179.2(3)
C38 C39 C40 C57 5.5(5)
C38 C39 C44 C43 -179.0(3)
C38 C39 C44 C60 0.3(5)
C39 C40 C41 C42 -0.3(6)
C39 C40 C57 C58 103.8(4)
C39 C40 C57 C59 -133.4(4)
C39 C44 C60 C61 -118.8(5)
C39 C44 C60 C62 128.1(5)
C39 C44 C60 C61B -163.5(6)
C39 C44 C60 C62B 77.5(5)
C40 C39 C44 C43 -1.6(5)
C40 C39 C44 C60 177.7(4)
C40 C41 C42 C43 -1.1(6)
C41 C40 C57 C58 -69.6(5)
C41 C40 C57 C59 53.2(5)
C41 C42 C43 C44 1.3(6)
C42 C43 C44 C39 0.1(6)
C42 C43 C44 C60 -179.2(4)
C43 C44 C60 C61 60.5(5)
C43 C44 C60 C62 -52.6(7)
C43 C44 C60 C61B 15.8(8)
C43 C44 C60 C62B -103.2(5)
C44 C39 C40 C41 1.7(5)
C44 C39 C40 C57 -172.0(3)
C45 C34 C35 C36 179.5(3)
C45 C46 C47 C48 -2.7(7)
C45 C46 C54 C55 123.3(5)
C45 C46 C54 C56 -111.2(5)
C45 C50 C51 C52 123.3(3)
C45 C50 C51 C53 -113.4(4)
C46 C45 C50 C49 -1.6(5)
C46 C45 C50 C51 179.2(3)
C46 C47 C48 C49 0.9(8)
C47 C46 C54 C55 -57.7(7)
C47 C46 C54 C56 67.8(5)
C47 C48 C49 C50 0.7(7)
C48 C49 C50 C45 -0.4(6)
C48 C49 C50 C51 178.9(4)
C49 C50 C51 C52 -55.9(4)
C49 C50 C51 C53 67.4(4)
C50 C45 C46 C47 3.1(6)
C50 C45 C46 C54 -177.9(4)
C54 C46 C47 C48 178.2(4)
C57 C40 C41 C42 173.5(4)
N1 C63 C64 C65 175.9(3)
N1 C63 C68 C67 -174.5(3)
N2 C3 C4 C5 178.0(3)
N2 C3 C4 C15 -0.1(4)
N2 C3 C8 C7 -179.2(3)
N2 C3 C8 C9 -3.6(4)
N3 C33 C34 C35 -176.7(3)
N3 C33 C34 C45 2.8(5)
N3 C33 C38 C37 177.6(3)
N3 C33 C38 C39 -1.6(5)
O1 N1 C63 C64 13.3(4)
O1 N1 C63 C68 -171.2(3)
C63 N1 O1 Pd1 104.9(2)
C63 C64 C65 C66 -2.0(5)
C63 C64 C65 Br1 178.2(2)
C64 C63 C68 C67 1.1(5)
C64 C65 C66 C67 1.8(5)
C65 C66 C67 C68 -0.2(5)
C66 C67 C68 C63 -1.2(6)
C68 C63 C64 C65 0.5(5)
Br1 C65 C66 C67 -178.4(3)
Pd1 N1 C63 C64 88.9(3)
Pd1 N1 C63 C68 -95.6(3)
